data_7209142
loop_
_publ_author_name
'Sun, Di'
'Liu, Fu-Jing'
'Huang, Rong-Bin'
'Zheng, Lan-Sun'

_publ_section_title
;
 Structural diversity of Ag/3-nitrophthalate coordination polymers
 controlled by solvent and induction agent
;
_journal_issue 6
_journal_name_full CrystEngComm
_journal_page_first 1185
_journal_paper_doi 10.1039/c2ce26659h
_journal_volume 15
_journal_year 2013
_chemical_formula_moiety 'C16 H18 Ag4 N6 O12, H2 O'
_chemical_formula_sum 'C16 H20 Ag4 N6 O13'
_chemical_formula_weight 935.86
_chemical_name_systematic
;
?
;
_space_group_crystal_system monoclinic
_space_group_IT_number 14
_space_group_name_Hall '-P 2ybc'
_space_group_name_H-M_alt 'P 1 21/c 1'
_symmetry_space_group_name_Hall '-P 2ybc'
_symmetry_space_group_name_H-M 'P 1 21/c 1'
_atom_sites_solution_hydrogens geom
_atom_sites_solution_primary direct
_atom_sites_solution_secondary difmap
_audit_creation_method SHELXL-97
_cell_angle_alpha 90.00
_cell_angle_beta 96.49(3)
_cell_angle_gamma 90.00
_cell_formula_units_Z 4
_cell_length_a 6.7018(13)
_cell_length_b 22.923(5)
_cell_length_c 15.748(3)
_cell_measurement_reflns_used 15656
_cell_measurement_temperature 173(2)
_cell_measurement_theta_max 55.00
_cell_measurement_theta_min 6.12
_cell_volume 2403.8(9)
_computing_structure_refinement 'SHELXL-97 (Sheldrick, 1997)'
_computing_structure_solution 'SHELXS-97 (Sheldrick, 1990)'
_diffrn_ambient_temperature 173(2)
_diffrn_measured_fraction_theta_full 0.997
_diffrn_measured_fraction_theta_max 0.997
_diffrn_radiation_monochromator graphite
_diffrn_radiation_source 'fine-focus sealed tube'
_diffrn_radiation_type MoK\a
_diffrn_radiation_wavelength 0.71073
_diffrn_reflns_av_R_equivalents 0.0896
_diffrn_reflns_av_sigmaI/netI 0.0596
_diffrn_reflns_limit_h_max 7
_diffrn_reflns_limit_h_min -7
_diffrn_reflns_limit_k_max 27
_diffrn_reflns_limit_k_min -27
_diffrn_reflns_limit_l_max 18
_diffrn_reflns_limit_l_min -18
_diffrn_reflns_number 25577
_diffrn_reflns_theta_full 25.00
_diffrn_reflns_theta_max 25.00
_diffrn_reflns_theta_min 3.06
_exptl_absorpt_coefficient_mu 3.291
_exptl_absorpt_correction_T_max 0.8527
_exptl_absorpt_correction_T_min 0.5590
_exptl_absorpt_correction_type multi-scan
_exptl_absorpt_process_details sadabs
_exptl_crystal_density_diffrn 2.586
_exptl_crystal_density_method 'not measured'
_exptl_crystal_F_000 1800
_exptl_crystal_size_max 0.20
_exptl_crystal_size_mid 0.05
_exptl_crystal_size_min 0.05
_refine_diff_density_max 1.242
_refine_diff_density_min -1.277
_refine_diff_density_rms 0.176
_refine_ls_extinction_coef 0.00054(11)
_refine_ls_extinction_expression Fc^*^=kFc[1+0.001xFc^2^\l^3^/sin(2\q)]^-1/4^
_refine_ls_extinction_method SHELXL
_refine_ls_goodness_of_fit_ref 1.009
_refine_ls_hydrogen_treatment constr
_refine_ls_matrix_type full
_refine_ls_number_parameters 360
_refine_ls_number_reflns 4211
_refine_ls_number_restraints 0
_refine_ls_restrained_S_all 1.009
_refine_ls_R_factor_all 0.0576
_refine_ls_R_factor_gt 0.0421
_refine_ls_shift/su_max 0.001
_refine_ls_shift/su_mean 0.000
_refine_ls_structure_factor_coef Fsqd
_refine_ls_weighting_details 'calc w=1/[\s^2^(Fo^2^)+(0.0543P)^2^+2.2395P] where P=(Fo^2^+2Fc^2^)/3'
_refine_ls_weighting_scheme calc
_refine_ls_wR_factor_gt 0.0991
_refine_ls_wR_factor_ref 0.1141
_reflns_number_gt 3242
_reflns_number_total 4211
_reflns_threshold_expression >2sigma(I)
_cod_data_source_file c2ce26659h.txt
_cod_data_source_block 4-53
_cod_original_cell_volume 2403.7(8)
_cod_database_code 7209142

loop_
_symmetry_equiv_pos_as_xyz
'x, y, z'
'-x, y+1/2, -z+1/2'
'-x, -y, -z'
'x, -y-1/2, z-1/2'

loop_
_atom_site_label
_atom_site_type_symbol
_atom_site_fract_x
_atom_site_fract_y
_atom_site_fract_z
_atom_site_U_iso_or_equiv
_atom_site_adp_type
_atom_site_occupancy
_atom_site_symmetry_multiplicity
_atom_site_calc_flag
_atom_site_refinement_flags
Ag1 Ag 0.61640(8) 0.51204(2) 0.82585(3) 0.02757(17) Uani 1 1 d .
Ag2 Ag 0.88212(8) 0.500145(19) 0.68427(3) 0.02664(17) Uani 1 1 d .
Ag3 Ag 0.5000 0.5000 1.0000 0.0305(2) Uani 1 2 d S
Ag4 Ag 1.0000 0.5000 0.5000 0.0305(2) Uani 1 2 d S
Ag5 Ag 0.38840(8) 0.502047(19) 0.64184(3) 0.03257(19) Uani 1 1 d .
C1 C 0.2098(8) 0.3554(2) 0.7994(4) 0.0202(13) Uani 1 1 d .
C2 C 0.1796(9) 0.3073(3) 0.7455(4) 0.0280(15) Uani 1 1 d .
H2A H 0.1807 0.3124 0.6857 0.034 Uiso 1 1 calc R
C3 C 0.1478(10) 0.2520(3) 0.7772(4) 0.0313(16) Uani 1 1 d .
H3A H 0.1250 0.2199 0.7392 0.038 Uiso 1 1 calc R
C4 C 0.1493(9) 0.2437(3) 0.8634(4) 0.0275(15) Uani 1 1 d .
H4A H 0.1310 0.2058 0.8855 0.033 Uiso 1 1 calc R
C5 C 0.1778(9) 0.2913(3) 0.9182(4) 0.0255(14) Uani 1 1 d .
C6 C 0.2071(8) 0.3481(2) 0.8887(4) 0.0189(13) Uani 1 1 d .
C7 C 0.2496(8) 0.4139(3) 0.7617(4) 0.0235(14) Uani 1 1 d .
C8 C 0.2467(9) 0.4003(3) 0.9472(4) 0.0230(14) Uani 1 1 d .
C11 C 0.3121(10) 0.7758(3) 0.4960(4) 0.0293(15) Uani 1 1 d .
H11A H 0.3060 0.8151 0.5150 0.035 Uiso 1 1 calc R
C12 C 0.2931(10) 0.7627(3) 0.4096(4) 0.0306(15) Uani 1 1 d .
H12A H 0.2803 0.7933 0.3686 0.037 Uiso 1 1 calc R
C13 C 0.2928(9) 0.7052(3) 0.3827(4) 0.0280(15) Uani 1 1 d .
H13A H 0.2724 0.6964 0.3234 0.034 Uiso 1 1 calc R
C14 C 0.3223(8) 0.6602(2) 0.4422(4) 0.0207(13) Uani 1 1 d .
C15 C 0.3538(8) 0.6724(2) 0.5307(4) 0.0201(13) Uani 1 1 d .
C16 C 0.3400(9) 0.7307(3) 0.5536(4) 0.0222(13) Uani 1 1 d .
C17 C 0.3141(9) 0.5977(3) 0.4110(4) 0.0238(14) Uani 1 1 d .
C18 C 0.4069(9) 0.6235(3) 0.5936(4) 0.0223(13) Uani 1 1 d .
N1 N 0.1856(8) 0.2794(2) 1.0104(3) 0.0286(12) Uani 1 1 d .
N2 N 0.3463(8) 0.7459(2) 0.6456(3) 0.0267(12) Uani 1 1 d .
N3 N 0.7355(8) 0.4266(2) 0.8424(3) 0.0277(12) Uani 1 1 d .
H3B H 0.8545 0.4280 0.8765 0.041 Uiso 1 1 calc R
H3C H 0.7556 0.4115 0.7906 0.041 Uiso 1 1 calc R
H3D H 0.6476 0.4037 0.8672 0.041 Uiso 1 1 calc R
N4 N 0.4971(8) 0.5982(2) 0.8235(3) 0.0329(13) Uani 1 1 d .
H4B H 0.5806 0.6217 0.8579 0.049 Uiso 1 1 calc R
H4C H 0.3738 0.5977 0.8425 0.049 Uiso 1 1 calc R
H4D H 0.4858 0.6122 0.7691 0.049 Uiso 1 1 calc R
N5 N 0.9521(7) 0.5879(2) 0.7218(3) 0.0257(12) Uani 1 1 d .
H5A H 1.0587 0.6005 0.6957 0.039 Uiso 1 1 calc R
H5B H 0.9834 0.5895 0.7795 0.039 Uiso 1 1 calc R
H5C H 0.8441 0.6111 0.7061 0.039 Uiso 1 1 calc R
N6 N 0.8696(8) 0.5848(2) 0.4896(3) 0.0324(13) Uani 1 1 d .
H6A H 0.8452 0.5949 0.4335 0.049 Uiso 1 1 calc R
H6B H 0.9557 0.6110 0.5174 0.049 Uiso 1 1 calc R
H6C H 0.7522 0.5847 0.5135 0.049 Uiso 1 1 calc R
O1 O 0.2014(6) 0.45962(18) 0.7980(3) 0.0307(10) Uani 1 1 d .
O1W O -0.1286(6) 0.44094(19) 1.1015(3) 0.0340(11) Uani 1 1 d .
H1WA H -0.0514 0.4439 1.0625 0.041 Uiso 1 1 d R
H1WB H -0.1356 0.4739 1.1257 0.041 Uiso 1 1 d R
O2 O 0.3303(6) 0.41313(17) 0.6933(3) 0.0292(10) Uani 1 1 d .
O3 O 0.1058(6) 0.42922(19) 0.9693(3) 0.0320(11) Uani 1 1 d .
O4 O 0.4337(6) 0.41047(17) 0.9659(3) 0.0263(10) Uani 1 1 d .
O5 O 0.2040(7) 0.3202(2) 1.0604(3) 0.0390(12) Uani 1 1 d .
O6 O 0.1702(8) 0.2282(2) 1.0328(3) 0.0426(13) Uani 1 1 d .
O7 O 0.1863(6) 0.58913(18) 0.3455(3) 0.0284(10) Uani 1 1 d .
O8 O 0.4217(6) 0.55933(17) 0.4492(2) 0.0273(10) Uani 1 1 d .
O9 O 0.2632(6) 0.59095(17) 0.6099(3) 0.0256(10) Uani 1 1 d .
O10 O 0.5848(6) 0.61813(19) 0.6226(3) 0.0334(11) Uani 1 1 d .
O11 O 0.3536(7) 0.79763(19) 0.6650(3) 0.0365(11) Uani 1 1 d .
O12 O 0.3370(7) 0.70639(19) 0.6969(3) 0.0378(12) Uani 1 1 d .

loop_
_atom_site_aniso_label
_atom_site_aniso_U_11
_atom_site_aniso_U_22
_atom_site_aniso_U_33
_atom_site_aniso_U_23
_atom_site_aniso_U_13
_atom_site_aniso_U_12
Ag1 0.0294(3) 0.0300(3) 0.0239(3) 0.0015(2) 0.0056(2) 0.0029(2)
Ag2 0.0289(3) 0.0273(3) 0.0239(3) -0.00300(19) 0.0041(2) -0.0022(2)
Ag3 0.0432(5) 0.0263(4) 0.0226(4) -0.0045(3) 0.0066(3) -0.0107(3)
Ag4 0.0275(4) 0.0405(5) 0.0234(4) 0.0008(3) 0.0030(3) 0.0038(3)
Ag5 0.0449(4) 0.0227(3) 0.0298(3) 0.0023(2) 0.0024(3) 0.0026(2)
C1 0.018(3) 0.020(3) 0.023(3) 0.002(2) 0.003(3) -0.001(2)
C2 0.030(4) 0.028(4) 0.025(4) -0.004(3) 0.000(3) 0.001(3)
C3 0.044(4) 0.021(3) 0.028(4) -0.006(3) 0.000(3) -0.001(3)
C4 0.025(4) 0.026(3) 0.032(4) 0.001(3) 0.001(3) 0.002(3)
C5 0.023(3) 0.029(3) 0.024(3) 0.002(3) 0.000(3) 0.005(3)
C6 0.011(3) 0.021(3) 0.024(3) -0.002(3) 0.002(2) -0.002(2)
C7 0.014(3) 0.035(4) 0.021(3) -0.002(3) -0.001(3) 0.000(3)
C8 0.025(4) 0.027(3) 0.017(3) 0.006(3) 0.004(3) -0.001(3)
C11 0.035(4) 0.020(3) 0.032(4) -0.004(3) 0.000(3) 0.000(3)
C12 0.041(4) 0.020(3) 0.031(4) 0.008(3) 0.003(3) -0.006(3)
C13 0.026(3) 0.037(4) 0.021(3) 0.001(3) 0.004(3) -0.001(3)
C14 0.018(3) 0.023(3) 0.021(3) 0.001(3) 0.004(3) -0.004(2)
C15 0.013(3) 0.024(3) 0.024(3) 0.006(3) 0.004(2) -0.002(2)
C16 0.021(3) 0.025(3) 0.020(3) 0.002(3) 0.000(3) -0.001(3)
C17 0.024(3) 0.028(3) 0.020(3) -0.005(3) 0.008(3) -0.003(3)
C18 0.025(3) 0.021(3) 0.021(3) -0.004(3) 0.003(3) 0.004(3)
N1 0.027(3) 0.031(3) 0.027(3) 0.004(3) 0.001(2) -0.003(3)
N2 0.027(3) 0.030(3) 0.023(3) -0.003(2) 0.005(2) 0.001(2)
N3 0.028(3) 0.031(3) 0.025(3) 0.002(2) 0.005(2) 0.001(2)
N4 0.038(3) 0.029(3) 0.032(3) -0.003(2) 0.005(3) 0.002(3)
N5 0.020(3) 0.030(3) 0.027(3) 0.002(2) 0.001(2) 0.004(2)
N6 0.030(3) 0.037(3) 0.030(3) -0.002(3) 0.005(2) 0.003(3)
O1 0.041(3) 0.024(2) 0.027(2) -0.001(2) 0.004(2) 0.001(2)
O1W 0.039(3) 0.039(3) 0.026(2) -0.001(2) 0.013(2) -0.001(2)
O2 0.037(3) 0.022(2) 0.029(3) 0.0036(19) 0.009(2) -0.001(2)
O3 0.033(3) 0.034(3) 0.030(3) -0.005(2) 0.009(2) 0.006(2)
O4 0.027(2) 0.027(2) 0.024(2) -0.0055(18) 0.0022(19) -0.0007(19)
O5 0.053(3) 0.042(3) 0.022(2) -0.002(2) 0.003(2) -0.014(2)
O6 0.060(3) 0.034(3) 0.034(3) 0.013(2) 0.007(2) -0.001(3)
O7 0.030(3) 0.029(2) 0.025(2) -0.0050(18) -0.002(2) -0.0010(19)
O8 0.033(2) 0.026(2) 0.023(2) -0.0020(19) 0.0033(19) 0.002(2)
O9 0.032(2) 0.021(2) 0.025(2) 0.0036(18) 0.007(2) -0.0013(19)
O10 0.026(3) 0.042(3) 0.032(3) 0.005(2) -0.001(2) 0.006(2)
O11 0.050(3) 0.026(3) 0.034(3) -0.010(2) 0.005(2) -0.002(2)
O12 0.060(3) 0.027(2) 0.028(3) 0.005(2) 0.011(2) -0.007(2)

loop_
_atom_type_symbol
_atom_type_description
_atom_type_scat_dispersion_real
_atom_type_scat_dispersion_imag
_atom_type_scat_source
C C 0.0033 0.0016 'International Tables Vol C Tables 4.2.6.8 and 6.1.1.4'
H H 0.0000 0.0000 'International Tables Vol C Tables 4.2.6.8 and 6.1.1.4'
N N 0.0061 0.0033 'International Tables Vol C Tables 4.2.6.8 and 6.1.1.4'
O O 0.0106 0.0060 'International Tables Vol C Tables 4.2.6.8 and 6.1.1.4'
Ag Ag -0.8971 1.1015 'International Tables Vol C Tables 4.2.6.8 and 6.1.1.4'

loop_
_geom_angle_atom_site_label_1
_geom_angle_atom_site_label_2
_geom_angle_atom_site_label_3
_geom_angle
_geom_angle_site_symmetry_1
_geom_angle_site_symmetry_3
N3 Ag1 N4 173.94(19) . .
N3 Ag1 Ag3 86.24(13) . .
N4 Ag1 Ag3 87.98(14) . .
N3 Ag1 Ag2 76.24(13) . .
N4 Ag1 Ag2 108.82(14) . .
Ag3 Ag1 Ag2 156.76(2) . .
N3 Ag1 Ag5 100.62(14) . .
N4 Ag1 Ag5 84.76(14) . .
Ag3 Ag1 Ag5 134.60(2) . .
Ag2 Ag1 Ag5 64.94(2) . .
N5 Ag2 O7 176.64(17) . 3_666
N5 Ag2 Ag1 80.80(13) . .
O7 Ag2 Ag1 96.82(11) 3_666 .
N5 Ag2 Ag4 100.91(13) . .
O7 Ag2 Ag4 82.20(11) 3_666 .
Ag1 Ag2 Ag4 158.08(2) . .
N5 Ag2 Ag5 103.15(13) . .
O7 Ag2 Ag5 77.46(11) 3_666 .
Ag1 Ag2 Ag5 59.13(3) . .
Ag4 Ag2 Ag5 99.59(3) . .
O4 Ag3 O4 180.000(2) . 3_667
O4 Ag3 Ag1 85.77(11) . .
O4 Ag3 Ag1 94.23(11) 3_667 .
O4 Ag3 Ag1 94.23(11) . 3_667
O4 Ag3 Ag1 85.77(11) 3_667 3_667
Ag1 Ag3 Ag1 180.0 . 3_667
N6 Ag4 N6 180.000(2) . 3_766
N6 Ag4 Ag2 85.71(14) . .
N6 Ag4 Ag2 94.29(14) 3_766 .
N6 Ag4 Ag2 94.29(14) . 3_766
N6 Ag4 Ag2 85.71(14) 3_766 3_766
Ag2 Ag4 Ag2 180.0 . 3_766
N6 Ag4 Ag5 70.66(14) . 3_666
N6 Ag4 Ag5 109.34(14) 3_766 3_666
Ag2 Ag4 Ag5 112.16(2) . 3_666
Ag2 Ag4 Ag5 67.84(2) 3_766 3_666
N6 Ag4 Ag5 109.34(14) . 1_655
N6 Ag4 Ag5 70.66(14) 3_766 1_655
Ag2 Ag4 Ag5 67.84(2) . 1_655
Ag2 Ag4 Ag5 112.16(2) 3_766 1_655
Ag5 Ag4 Ag5 180.0 3_666 1_655
O9 Ag5 O2 146.30(15) . .
O9 Ag5 O8 126.45(14) . 3_666
O2 Ag5 O8 79.26(14) . 3_666
O9 Ag5 Ag1 105.83(11) . .
O2 Ag5 Ag1 79.54(11) . .
O8 Ag5 Ag1 110.52(10) 3_666 .
O9 Ag5 Ag4 66.80(11) . 1_455
O2 Ag5 Ag4 94.44(11) . 1_455
O8 Ag5 Ag4 91.05(10) 3_666 1_455
Ag1 Ag5 Ag4 155.78(2) . 1_455
O9 Ag5 Ag2 113.51(11) . .
O2 Ag5 Ag2 97.23(11) . .
O8 Ag5 Ag2 62.49(10) 3_666 .
Ag1 Ag5 Ag2 55.94(3) . .
Ag4 Ag5 Ag2 148.21(2) 1_455 .
C2 C1 C6 119.6(5) . .
C2 C1 C7 119.1(5) . .
C6 C1 C7 121.3(5) . .
C3 C2 C1 121.4(6) . .
C3 C2 H2A 119.3 . .
C1 C2 H2A 119.3 . .
C4 C3 C2 119.9(6) . .
C4 C3 H3A 120.0 . .
C2 C3 H3A 120.0 . .
C3 C4 C5 119.5(6) . .
C3 C4 H4A 120.3 . .
C5 C4 H4A 120.3 . .
C4 C5 C6 122.5(6) . .
C4 C5 N1 117.0(5) . .
C6 C5 N1 120.5(5) . .
C5 C6 C1 117.1(5) . .
C5 C6 C8 123.5(5) . .
C1 C6 C8 119.3(5) . .
O1 C7 O2 124.0(6) . .
O1 C7 C1 120.0(5) . .
O2 C7 C1 116.0(5) . .
O3 C8 O4 126.8(6) . .
O3 C8 C6 120.5(5) . .
O4 C8 C6 112.7(5) . .
C16 C11 C12 118.4(6) . .
C16 C11 H11A 120.8 . .
C12 C11 H11A 120.8 . .
C13 C12 C11 120.3(6) . .
C13 C12 H12A 119.9 . .
C11 C12 H12A 119.9 . .
C12 C13 C14 120.3(6) . .
C12 C13 H13A 119.9 . .
C14 C13 H13A 119.9 . .
C13 C14 C15 120.7(5) . .
C13 C14 C17 119.0(5) . .
C15 C14 C17 120.3(5) . .
C16 C15 C14 116.1(5) . .
C16 C15 C18 124.1(5) . .
C14 C15 C18 119.8(5) . .
C11 C16 C15 124.1(6) . .
C11 C16 N2 116.9(5) . .
C15 C16 N2 118.9(5) . .
O8 C17 O7 125.3(5) . .
O8 C17 C14 120.9(5) . .
O7 C17 C14 113.8(5) . .
O10 C18 O9 126.2(6) . .
O10 C18 C15 117.6(5) . .
O9 C18 C15 116.2(5) . .
O5 N1 O6 123.4(5) . .
O5 N1 C5 119.0(5) . .
O6 N1 C5 117.6(5) . .
O12 N2 O11 123.9(5) . .
O12 N2 C16 118.2(5) . .
O11 N2 C16 117.9(5) . .
Ag1 N3 H3B 109.5 . .
Ag1 N3 H3C 109.5 . .
H3B N3 H3C 109.5 . .
Ag1 N3 H3D 109.5 . .
H3B N3 H3D 109.5 . .
H3C N3 H3D 109.5 . .
Ag1 N4 H4B 109.5 . .
Ag1 N4 H4C 109.5 . .
H4B N4 H4C 109.5 . .
Ag1 N4 H4D 109.5 . .
H4B N4 H4D 109.5 . .
H4C N4 H4D 109.5 . .
Ag2 N5 H5A 109.5 . .
Ag2 N5 H5B 109.5 . .
H5A N5 H5B 109.5 . .
Ag2 N5 H5C 109.5 . .
H5A N5 H5C 109.5 . .
H5B N5 H5C 109.5 . .
Ag4 N6 H6A 109.5 . .
Ag4 N6 H6B 109.5 . .
H6A N6 H6B 109.5 . .
Ag4 N6 H6C 109.5 . .
H6A N6 H6C 109.5 . .
H6B N6 H6C 109.5 . .
H1WA O1W H1WB 108.7 . .
C7 O2 Ag5 113.9(4) . .
C8 O4 Ag3 113.7(4) . .
C17 O7 Ag2 115.6(4) . 3_666
C17 O8 Ag5 115.5(4) . 3_666
C18 O9 Ag5 107.9(4) . .

loop_
_geom_bond_atom_site_label_1
_geom_bond_atom_site_label_2
_geom_bond_distance
_geom_bond_site_symmetry_2
Ag1 N3 2.119(5) .
Ag1 N4 2.131(5) .
Ag1 Ag3 2.9478(8) .
Ag1 Ag2 3.0188(11) .
Ag1 Ag5 3.1277(12) .
Ag2 N5 2.134(5) .
Ag2 O7 2.138(4) 3_666
Ag2 Ag4 3.0924(8) .
Ag2 Ag5 3.3010(10) .
Ag3 O4 2.155(4) .
Ag3 O4 2.155(4) 3_667
Ag3 Ag1 2.9478(8) 3_667
Ag4 N6 2.130(5) .
Ag4 N6 2.130(5) 3_766
Ag4 Ag2 3.0924(8) 3_766
Ag4 Ag5 3.2331(12) 3_666
Ag4 Ag5 3.2331(12) 1_655
Ag5 O9 2.239(4) .
Ag5 O2 2.244(4) .
Ag5 O8 2.463(4) 3_666
Ag5 Ag4 3.2331(12) 1_455
C1 C2 1.392(8) .
C1 C6 1.417(8) .
C1 C7 1.504(8) .
C2 C3 1.387(8) .
C2 H2A 0.9500 .
C3 C4 1.369(9) .
C3 H3A 0.9500 .
C4 C5 1.390(8) .
C4 H4A 0.9500 .
C5 C6 1.403(8) .
C5 N1 1.473(8) .
C6 C8 1.515(8) .
C7 O1 1.253(7) .
C7 O2 1.259(7) .
C8 O3 1.236(7) .
C8 O4 1.276(7) .
C11 C16 1.375(8) .
C11 C12 1.385(9) .
C11 H11A 0.9500 .
C12 C13 1.385(8) .
C12 H12A 0.9500 .
C13 C14 1.394(8) .
C13 H13A 0.9500 .
C14 C15 1.414(8) .
C14 C17 1.514(8) .
C15 C16 1.388(8) .
C15 C18 1.512(8) .
C16 N2 1.487(7) .
C17 O8 1.248(7) .
C17 O7 1.279(7) .
C18 O10 1.234(7) .
C18 O9 1.267(7) .
N1 O5 1.220(6) .
N1 O6 1.234(6) .
N2 O12 1.220(6) .
N2 O11 1.224(7) .
N3 H3B 0.9100 .
N3 H3C 0.9100 .
N3 H3D 0.9100 .
N4 H4B 0.9100 .
N4 H4C 0.9100 .
N4 H4D 0.9100 .
N5 H5A 0.9100 .
N5 H5B 0.9100 .
N5 H5C 0.9100 .
N6 H6A 0.9100 .
N6 H6B 0.9100 .
N6 H6C 0.9100 .
O1W H1WA 0.8500 .
O1W H1WB 0.8498 .
O7 Ag2 2.138(4) 3_666
O8 Ag5 2.463(4) 3_666

loop_
_geom_hbond_atom_site_label_D
_geom_hbond_atom_site_label_H
_geom_hbond_atom_site_label_A
_geom_hbond_distance_DH
_geom_hbond_distance_HA
_geom_hbond_distance_DA
_geom_hbond_angle_DHA
_geom_hbond_site_symmetry_A
N3 H3B O3 0.91 2.10 3.005(7) 172.1 1_655
N3 H3C O7 0.91 2.22 3.085(6) 158.0 3_666
N3 H3D O11 0.91 2.48 3.017(7) 117.7 2_646
N4 H4B O5 0.91 2.26 3.166(7) 177.9 3_667
N4 H4D O10 0.91 2.47 3.314(7) 153.5 .
N4 H4C O1W 0.91 2.14 2.993(7) 155.3 3_567
N5 H5A O9 0.91 2.04 2.879(6) 152.1 1_655
N5 H5C O10 0.91 2.06 2.848(6) 143.6 .
N6 H6A O2 0.91 2.21 3.037(7) 151.2 3_666
N6 H6B O9 0.91 2.43 3.072(7) 127.7 1_655
N6 H6C O8 0.91 2.40 3.054(7) 128.7 .
O1W H1WA O3 0.85 1.93 2.760(6) 164.9 .
O1W H1WB O1 0.85 2.02 2.848(6) 164.5 3_567
